data_2013314
loop_
_publ_author_name
'Okabe, Nobuo'
'Muranishi, Yasunori'

_publ_section_title
;
 Cobalt(II) and nickel(II) complexes of quinoline-2-carboxylate
;
_journal_issue 6
_journal_name_full 'Acta Crystallographica Section C'
_journal_page_first m228
_journal_page_last m230
_journal_paper_doi 10.1107/S0108270103008722
_journal_volume 59
_journal_year 2003
_chemical_formula_iupac '[Co (C10 H6 N O2)2 (H2 O)2], 2C H4 O, 2H2 O'
_chemical_formula_moiety 'C20 H16 Co N2 O6, 2C H4 O, 2H2 O'
_chemical_formula_sum 'C22 H28 Co N2 O10'
_chemical_formula_weight 539.39
_space_group_IT_number 2
_symmetry_cell_setting triclinic
_symmetry_space_group_name_Hall '-P 1'
_symmetry_space_group_name_H-M 'P -1'
_cell_angle_alpha 76.35(2)
_cell_angle_beta 74.38(2)
_cell_angle_gamma 69.86(2)
_cell_formula_units_Z 1
_cell_length_a 7.170(2)
_cell_length_b 8.965(2)
_cell_length_c 10.827(2)
_cell_measurement_reflns_used 20
_cell_measurement_temperature 296.2
_cell_measurement_theta_max 14.7
_cell_measurement_theta_min 12.7
_cell_volume 621.3(3)
_computing_cell_refinement 'MSC/AFC MSC/AFC Diffractometer Control Software'
_computing_data_collection
;
MSC/AFC MSC/AFC Diffractometer Control Software
(Molecular Structure Corporation, 1992)
;
_computing_data_reduction 'TEXSAN (Molecular Structure & Rigaku, 2000)'
_computing_molecular_graphics 'ORTEPII (Johnson, 1976)'
_computing_publication_material TEXSAN
_computing_structure_refinement 'SHELXL97 (Sheldrick, 1997)'
_computing_structure_solution 'SIR97 (Altomare et al., 1999) and DIRDIF94 (Beurskens et al., 1994)'
_diffrn_measured_fraction_theta_full 1.000
_diffrn_measured_fraction_theta_max 1.000
_diffrn_measurement_device_type 'Rigaku AFC-5R'
_diffrn_measurement_method \w-2\q
_diffrn_radiation_type 'Mo K\a'
_diffrn_radiation_wavelength 0.7107
_diffrn_reflns_av_R_equivalents 0.051
_diffrn_reflns_limit_h_max 8
_diffrn_reflns_limit_h_min -9
_diffrn_reflns_limit_k_max 0
_diffrn_reflns_limit_k_min -11
_diffrn_reflns_limit_l_max 13
_diffrn_reflns_limit_l_min -14
_diffrn_reflns_number 3034
_diffrn_reflns_theta_full 27.50
_diffrn_reflns_theta_max 27.50
_diffrn_standards_decay_% 38.09
_diffrn_standards_interval_count 150
_diffrn_standards_number 3
_exptl_absorpt_coefficient_mu 0.748
_exptl_absorpt_correction_T_max 0.928
_exptl_absorpt_correction_T_min 0.870
_exptl_absorpt_correction_type '\y scan'
_exptl_absorpt_process_details '(North et al., 1968)'
_exptl_crystal_colour orange
_exptl_crystal_density_diffrn 1.442
_exptl_crystal_density_method 'not measured'
_exptl_crystal_description plate
_exptl_crystal_F_000 281.0
_exptl_crystal_size_max 0.200
_exptl_crystal_size_mid 0.200
_exptl_crystal_size_min 0.100
_refine_diff_density_max 0.36
_refine_diff_density_min -0.62
_refine_ls_extinction_method none
_refine_ls_goodness_of_fit_ref 1.039
_refine_ls_hydrogen_treatment mixed
_refine_ls_number_parameters 162
_refine_ls_number_reflns 2855
_refine_ls_R_factor_gt 0.0463
_refine_ls_shift/su_max <0.001
_refine_ls_structure_factor_coef Fsqd
_refine_ls_weighting_details 'w = 1/[\s^2^(Fo^2^) + (0.0516P)^2^] where P = (Fo^2^+2Fc^2^)/3'
_refine_ls_weighting_scheme calc
_refine_ls_wR_factor_ref 0.1291
_reflns_number_gt 1677
_reflns_number_total 2855
_reflns_threshold_expression I>2\s(I)
_cod_data_source_file ln1166.cif
_cod_data_source_block I
_cod_database_code 2013314

loop_
_symmetry_equiv_pos_as_xyz
x,y,z
-x,-y,-z

loop_
_atom_site_label
_atom_site_fract_x
_atom_site_fract_y
_atom_site_fract_z
_atom_site_U_iso_or_equiv
_atom_site_adp_type
_atom_site_calc_flag
_atom_site_refinement_flags
_atom_site_occupancy
_atom_site_disorder_assembly
_atom_site_disorder_group
_atom_site_type_symbol
Co1 0.5000 0.0000 1.0000 0.0316(2) Uani d S 1.00 . . Co
O1 0.7014(3) -0.0386(3) 1.1129(2) 0.0391(5) Uani d . 1.00 . . O
O1M 0.1892(5) 0.1187(4) 0.5964(3) 0.0740(9) Uani d . 1.00 . . O
O1W 0.7316(3) -0.1082(3) 0.8507(2) 0.0423(6) Uani d . 1.00 . . O
O2 0.9090(3) 0.0582(3) 1.1682(2) 0.0476(6) Uani d . 1.00 . . O
O2W 0.6247(4) 0.0316(4) 0.6181(3) 0.0719(9) Uani d . 1.00 . . O
N1 0.5976(4) 0.2212(3) 0.9371(2) 0.0316(6) Uani d . 1.00 . . N
C1 0.7362(5) 0.2139(4) 0.9997(3) 0.0355(7) Uani d . 1.00 . . C
C2 0.8304(5) 0.3343(4) 0.9772(4) 0.0442(9) Uani d . 1.00 . . C
C3 0.7746(5) 0.4673(4) 0.8875(4) 0.0490(9) Uani d . 1.00 . . C
C4 0.6286(5) 0.4811(4) 0.8194(3) 0.0418(8) Uani d . 1.00 . . C
C5 0.5646(6) 0.6153(4) 0.7241(4) 0.0570(10) Uani d . 1.00 . . C
C6 0.4230(8) 0.6226(5) 0.6604(4) 0.0710(10) Uani d . 1.00 . . C
C7 0.3348(7) 0.4980(5) 0.6883(4) 0.0680(10) Uani d . 1.00 . . C
C8 0.3916(6) 0.3663(4) 0.7795(4) 0.0513(10) Uani d . 1.00 . . C
C9 0.5401(5) 0.3542(4) 0.8462(3) 0.0361(7) Uani d . 1.00 . . C
C10 0.7883(5) 0.0664(4) 1.1006(3) 0.0358(7) Uani d . 1.00 . . C
C11 0.0264(8) 0.2507(7) 0.5727(6) 0.105(2) Uani d . 1.00 . . C
H1A 0.6925 -0.0612 0.7755 0.0580 Uiso calc . 1.00 . . H
H1B 0.8477 -0.0975 0.8562 0.0580 Uiso calc . 1.00 . . H
H1M 0.1550 0.0625 0.6648 0.1109 Uiso calc . 1.00 . . H
H2 0.9288 0.3236 1.0225 0.0531 Uiso calc . 1.00 . . H
H2A 0.6886 0.0064 0.5396 0.0923 Uiso calc . 1.00 . . H
H2B 0.4915 0.0710 0.6299 0.0923 Uiso calc . 1.00 . . H
H3 0.8342 0.5490 0.8718 0.0587 Uiso calc . 1.00 . . H
H5 0.6210 0.6993 0.7053 0.0686 Uiso calc . 1.00 . . H
H6 0.3837 0.7110 0.5976 0.0848 Uiso calc . 1.00 . . H
H7 0.2365 0.5050 0.6443 0.0816 Uiso calc . 1.00 . . H
H8 0.3316 0.2846 0.7973 0.0615 Uiso calc . 1.00 . . H
H11A -0.0210 0.3101 0.6439 0.1261 Uiso calc . 1.00 . . H
H11B -0.0808 0.2157 0.5634 0.1261 Uiso calc . 1.00 . . H
H11C 0.0676 0.3183 0.4942 0.1261 Uiso calc . 1.00 . . H

loop_
_atom_site_aniso_label
_atom_site_aniso_U_11
_atom_site_aniso_U_22
_atom_site_aniso_U_33
_atom_site_aniso_U_12
_atom_site_aniso_U_13
_atom_site_aniso_U_23
Co1 0.0327(4) 0.0297(4) 0.0355(4) -0.0130(3) -0.0124(3) 0.0009(3)
O1 0.0440(10) 0.0350(10) 0.0450(10) -0.0200(10) -0.0190(10) 0.0050(10)
O1M 0.064(2) 0.093(3) 0.048(2) -0.008(2) -0.0090(10) -0.005(2)
O1W 0.0400(10) 0.0450(10) 0.0470(10) -0.0180(10) -0.0090(10) -0.0080(10)
O2 0.0430(10) 0.060(2) 0.0490(10) -0.0230(10) -0.0200(10) -0.0020(10)
O2W 0.062(2) 0.092(2) 0.051(2) -0.009(2) -0.0120(10) -0.012(2)
N1 0.0320(10) 0.0260(10) 0.0340(10) -0.0080(10) -0.0050(10) -0.0040(10)
C1 0.035(2) 0.032(2) 0.038(2) -0.0080(10) -0.0040(10) -0.0090(10)
C2 0.044(2) 0.044(2) 0.054(2) -0.026(2) -0.008(2) -0.010(2)
C3 0.051(2) 0.037(2) 0.061(2) -0.026(2) 0.000(2) -0.006(2)
C4 0.049(2) 0.027(2) 0.045(2) -0.016(2) 0.002(2) -0.004(2)
C5 0.076(3) 0.029(2) 0.059(3) -0.018(2) -0.007(2) 0.005(2)
C6 0.101(4) 0.038(2) 0.067(3) -0.021(2) -0.031(3) 0.018(2)
C7 0.090(3) 0.049(3) 0.069(3) -0.023(2) -0.042(3) 0.015(2)
C8 0.063(2) 0.038(2) 0.054(2) -0.018(2) -0.022(2) 0.007(2)
C9 0.042(2) 0.025(2) 0.037(2) -0.0090(10) -0.0030(10) -0.0040(10)
C10 0.026(2) 0.042(2) 0.037(2) -0.0080(10) -0.0030(10) -0.009(2)
C11 0.085(4) 0.085(4) 0.097(4) 0.008(3) -0.002(3) 0.005(3)

loop_
_atom_type_symbol
_atom_type_description
_atom_type_scat_dispersion_real
_atom_type_scat_dispersion_imag
_atom_type_scat_source
C C 0.003 0.002
;International Tables for Crystallography
(1992, Vol. C, Tables 4.2.6.8 and 6.1.1.4)
;
H H 0.000 0.000
;International Tables for Crystallography
(1992, Vol. C, Table 6.1.1.4)
;
O O 0.011 0.006
;International Tables for Crystallography
(1992, Vol. C, Tables 4.2.6.8 and 6.1.1.4)
;
N N 0.006 0.003
;International Tables for Crystallography
(1992, Vol. C, Tables 4.2.6.8 and 6.1.1.4)
;
Co Co 0.349 0.972
;International Tables for Crystallography
(1992, Vol. C, Tables 4.2.6.8 and 6.1.1.4)
;

loop_
_geom_angle_atom_site_label_1
_geom_angle_atom_site_label_2
_geom_angle_atom_site_label_3
_geom_angle_site_symmetry_3
_geom_angle
_geom_angle_publ_flag
O1 Co1 O1 2_657 180.0 no
O1 Co1 O1W . 92.03(9) yes
O1 Co1 O1W 2_657 87.97(9) no
O1 Co1 N1 . 77.36(10) yes
O1 Co1 N1 2_657 102.64(10) no
O1W Co1 O1W 2_657 180.0 no
O1W Co1 N1 . 89.64(9) no
O1W Co1 N1 2_657 90.36(9) no
N1 Co1 N1 2_657 180.0 no
Co1 O1 C10 . 119.0(2) no
C11 O1M H1M . 109.5 no
Co1 O1W H1A . 107.2 no
Co1 O1W H1B . 108.0 no
H1A O1W H1B . 114.5 no
H2A O2W H2B . 115.6 no
Co1 N1 C1 . 110.7(2) no
Co1 N1 C9 . 130.7(3) no
C1 N1 C9 . 118.6(3) no
N1 C1 C2 . 123.5(3) no
N1 C1 C10 . 115.8(3) no
C2 C1 C10 . 120.7(3) no
C1 C2 C3 . 118.6(4) no
C1 C2 H2 . 120.7 no
C3 C2 H2 . 120.7 no
C2 C3 C4 . 120.1(4) no
C2 C3 H3 . 119.9 no
C4 C3 H3 . 119.9 no
C3 C4 C5 . 123.1(4) no
C3 C4 C9 . 118.4(3) no
C5 C4 C9 . 118.5(4) no
C4 C5 C6 . 120.8(4) no
C4 C5 H5 . 119.6 no
C6 C5 H5 . 119.6 no
C5 C6 C7 . 120.5(4) no
C5 C6 H6 . 119.8 no
C7 C6 H6 . 119.8 no
C6 C7 C8 . 120.8(5) no
C6 C7 H7 . 119.6 no
C8 C7 H7 . 119.6 no
C7 C8 C9 . 120.1(4) no
C7 C8 H8 . 119.9 no
C9 C8 H8 . 119.9 no
N1 C9 C4 . 120.7(3) no
N1 C9 C8 . 119.9(3) no
C4 C9 C8 . 119.3(3) no
O1 C10 O2 . 124.5(3) no
O1 C10 C1 . 117.1(3) no
O2 C10 C1 . 118.4(4) no
O1M C11 H11A . 109.5 no
O1M C11 H11B . 109.5 no
O1M C11 H11C . 109.5 no
H11A C11 H11B . 109.5 no
H11A C11 H11C . 109.5 no
H11B C11 H11C . 109.5 no

loop_
_geom_bond_atom_site_label_1
_geom_bond_atom_site_label_2
_geom_bond_site_symmetry_1
_geom_bond_site_symmetry_2
_geom_bond_distance
_geom_bond_publ_flag
Co1 O1 . . 2.026(3) yes
Co1 O1W . . 2.120(2) yes
Co1 N1 . . 2.224(3) yes
O1 C10 . . 1.262(5) no
O1M C11 . . 1.377(6) no
O1M H1M . . 0.820 no
O1W H1A . . 0.894 no
O1W H1B . . 0.889 no
O2 C10 . . 1.250(5) no
O2W H2A . . 0.891 no
O2W H2B . . 0.881 no
N1 C1 . . 1.322(5) no
N1 C9 . . 1.373(4) no
C1 C2 . . 1.405(6) no
C1 C10 . . 1.509(4) no
C2 C3 . . 1.363(5) no
C2 H2 . . 0.930 no
C3 C4 . . 1.393(6) no
C3 H3 . . 0.930 no
C4 C5 . . 1.418(5) no
C4 C9 . . 1.422(6) no
C5 C6 . . 1.349(8) no
C5 H5 . . 0.930 no
C6 C7 . . 1.402(8) no
C6 H6 . . 0.930 no
C7 C8 . . 1.367(5) no
C7 H7 . . 0.930 no
C8 C9 . . 1.402(6) no
C8 H8 . . 0.930 no
C11 H11A . . 0.960 no
C11 H11B . . 0.960 no
C11 H11C . . 0.960 no

loop_
_geom_contact_atom_site_label_1
_geom_contact_atom_site_label_2
_geom_contact_distance
_geom_contact_site_symmetry_2
O1 O2 3.526(3) 2_757
O1 C2 3.546(4) 2_757
O1M O2W 2.750(4) 2_656
O1W O2 2.711(4) 2_757
O2 C10 3.300(4) 2_757
O2 C1 3.325(4) 2_757
O2 C6 3.568(5) 2_667
O2W C11 3.501(6) 2_656
C1 C5 3.514(5) 2_667
C1 C10 3.537(4) 2_757
C2 C4 3.534(4) 2_667
C3 C9 3.486(5) 2_667
C10 C10 3.248(6) 2_757

loop_
_geom_hbond_atom_site_label_D
_geom_hbond_atom_site_label_H
_geom_hbond_atom_site_label_A
_geom_hbond_site_symmetry_A
_geom_hbond_distance_DH
_geom_hbond_distance_HA
_geom_hbond_distance_DA
_geom_hbond_angle_DHA
O1W H1A O2W . 0.89 1.83 2.719(4) 177
O1W H1B O2 2_757 0.89 1.84 2.711(3) 168
O1M H1M O2 2_657 0.82 1.90 2.720(4) 173
O2W H2A O1M 2_656 0.89 1.90 2.750(4) 160
O2W H2B O1M . 0.88 2.17 3.007(4) 158

loop_
_geom_torsion_atom_site_label_1
_geom_torsion_atom_site_label_2
_geom_torsion_atom_site_label_3
_geom_torsion_atom_site_label_4
_geom_torsion_site_symmetry_2
_geom_torsion_site_symmetry_3
_geom_torsion_site_symmetry_4
_geom_torsion
_geom_torsion_publ_flag
Co1 O1 C10 O2 . . . 177.2(2) no
Co1 O1 C10 C1 . . . -0.8(3) no
Co1 O1 C10 O2 2_657 2_657 2_657 -177.2(2) no
Co1 O1 C10 C1 2_657 2_657 2_657 0.8(3) no
Co1 N1 C1 C2 . . . 178.0(2) no
Co1 N1 C1 C10 . . . -2.6(3) no
Co1 N1 C9 C4 . . . -178.2(2) no
Co1 N1 C9 C8 . . . 2.3(4) no
Co1 N1 C1 C2 2_657 2_657 2_657 -178.0(2) no
Co1 N1 C1 C10 2_657 2_657 2_657 2.6(3) no
Co1 N1 C9 C4 2_657 2_657 2_657 178.2(2) no
Co1 N1 C9 C8 2_657 2_657 2_657 -2.3(4) no
O1 Co1 N1 C1 . . . 1.8(2) no
O1 Co1 N1 C9 . . . -179.6(3) no
O1 Co1 N1 C1 . 2_657 2_657 178.2(2) no
O1 Co1 N1 C9 . 2_657 2_657 -0.4(3) no
O1 C10 C1 N1 . . . 2.4(4) no
O1 C10 C1 C2 . . . -178.2(3) no
O1W Co1 O1 C10 . . . 88.7(2) no
O1W Co1 O1 C10 . 2_657 2_657 91.3(2) no
O1W Co1 N1 C1 . . . -90.4(2) no
O1W Co1 N1 C9 . . . 88.3(2) no
O1W Co1 N1 C1 . 2_657 2_657 -89.6(2) no
O1W Co1 N1 C9 . 2_657 2_657 91.7(2) no
O2 C10 C1 N1 . . . -175.6(3) no
O2 C10 C1 C2 . . . 3.8(4) no
N1 Co1 O1 C10 . . . -0.5(2) no
N1 Co1 O1 C10 . 2_657 2_657 -179.5(2) no
N1 C1 C2 C3 . . . 1.0(5) no
N1 C9 C4 C3 . . . -0.1(4) no
N1 C9 C4 C5 . . . 179.7(3) no
N1 C9 C8 C7 . . . -179.6(3) no
C1 N1 C9 C4 . . . 0.4(4) no
C1 N1 C9 C8 . . . -179.2(3) no
C1 C2 C3 C4 . . . -0.7(5) no
C2 C1 N1 C9 . . . -0.8(4) no
C2 C3 C4 C5 . . . -179.5(3) no
C2 C3 C4 C9 . . . 0.3(5) no
C3 C2 C1 C10 . . . -178.3(3) no
C3 C4 C5 C6 . . . 179.8(4) no
C3 C4 C9 C8 . . . 179.5(3) no
C4 C5 C6 C7 . . . 0.6(6) no
C4 C9 C8 C7 . . . 0.9(5) no
C5 C4 C9 C8 . . . -0.8(5) no
C5 C6 C7 C8 . . . -0.6(6) no
C6 C5 C4 C9 . . . 0.0(5) no
C6 C7 C8 C9 . . . -0.2(6) no
C9 N1 C1 C10 . . . 178.5(2) no
C9 N1 C1 C10 . . . 178.5(2) no
